data_7104992
loop_
_publ_author_name
'Takamizawa, Satoshi'
'Takasaki, Yuichi'
'Miyake, Ryosuke'

_publ_section_title
;
 Host-guest transformational correlations for a gas inclusion
 co-crystal on changing gas pressure and temperature.
;
_journal_issue 43
_journal_name_full 'Chemical communications (Cambridge, England)'
_journal_page_first 6625
_journal_page_last 6627
_journal_paper_doi 10.1039/b914922h
_journal_year 2009
_chemical_formula_moiety 'C32 H24 Cu2 N2 O8, 2.22 (C O2)'
_chemical_formula_sum 'C34.22 H24 Cu2 N2 O12.43'
_chemical_formula_weight 788.98
_chemical_name_systematic
;
?
;
_space_group_IT_number 2
_symmetry_cell_setting triclinic
_symmetry_space_group_name_Hall '-P 1'
_symmetry_space_group_name_H-M 'P -1'
_atom_sites_solution_hydrogens geom
_atom_sites_solution_primary direct
_atom_sites_solution_secondary difmap
_audit_creation_method SHELXL-97
_cell_angle_alpha 71.614(4)
_cell_angle_beta 65.704(4)
_cell_angle_gamma 63.135(4)
_cell_formula_units_Z 1
_cell_length_a 9.6955(18)
_cell_length_b 10.3885(19)
_cell_length_c 10.873(2)
_cell_measurement_reflns_used 882
_cell_measurement_temperature 333
_cell_measurement_theta_max 20.91
_cell_measurement_theta_min 2.23
_cell_volume 879.0(3)
_computing_cell_refinement 'Bruker SMART'
_computing_data_collection 'Bruker SMART'
_computing_data_reduction 'Bruker SAINT'
_computing_molecular_graphics 'Bruker SHELXTL'
_computing_publication_material 'Bruker SHELXTL'
_computing_structure_refinement 'SHELXL-97 (Sheldrick, 1997)'
_computing_structure_solution 'SHELXS-97 (Sheldrick, 1990)'
_diffrn_ambient_temperature 333
_diffrn_detector_area_resol_mean 8.366
_diffrn_measured_fraction_theta_full 0.995
_diffrn_measured_fraction_theta_max 0.995
_diffrn_measurement_device_type 'CCD area detector'
_diffrn_measurement_method 'phi and omega scans'
_diffrn_radiation_monochromator graphite
_diffrn_radiation_source 'fine-focus sealed tube'
_diffrn_radiation_type MoK\a
_diffrn_radiation_wavelength 0.71073
_diffrn_reflns_av_R_equivalents 0.0387
_diffrn_reflns_av_sigmaI/netI 0.0962
_diffrn_reflns_limit_h_max 12
_diffrn_reflns_limit_h_min -12
_diffrn_reflns_limit_k_max 7
_diffrn_reflns_limit_k_min -13
_diffrn_reflns_limit_l_max 13
_diffrn_reflns_limit_l_min -13
_diffrn_reflns_number 5825
_diffrn_reflns_theta_full 26.73
_diffrn_reflns_theta_max 26.73
_diffrn_reflns_theta_min 2.56
_exptl_absorpt_coefficient_mu 1.275
_exptl_absorpt_correction_T_max 0.9391
_exptl_absorpt_correction_T_min 0.7012
_exptl_absorpt_correction_type empirical
_exptl_absorpt_process_details
;
SADABS; sheldrick, 1996
;
_exptl_crystal_colour blue
_exptl_crystal_density_diffrn 1.490
_exptl_crystal_density_method 'not measured'
_exptl_crystal_description plate
_exptl_crystal_F_000 396
_exptl_crystal_size_max 0.30
_exptl_crystal_size_mid 0.30
_exptl_crystal_size_min 0.05
_refine_diff_density_max 0.703
_refine_diff_density_min -0.545
_refine_diff_density_rms 0.130
_refine_ls_extinction_method none
_refine_ls_goodness_of_fit_ref 0.998
_refine_ls_hydrogen_treatment constr
_refine_ls_matrix_type full
_refine_ls_number_parameters 247
_refine_ls_number_reflns 3724
_refine_ls_number_restraints 102
_refine_ls_restrained_S_all 0.992
_refine_ls_R_factor_all 0.1261
_refine_ls_R_factor_gt 0.0657
_refine_ls_shift/su_max 0.000
_refine_ls_shift/su_mean 0.000
_refine_ls_structure_factor_coef Fsqd
_refine_ls_weighting_details 'calc w=1/[\s^2^(Fo^2^)+(0.0995P)^2^+0.0000P] where P=(Fo^2^+2Fc^2^)/3'
_refine_ls_weighting_scheme calc
_refine_ls_wR_factor_gt 0.1562
_refine_ls_wR_factor_ref 0.1923
_reflns_number_gt 2130
_reflns_number_total 3724
_reflns_threshold_expression >2sigma(I)
_cod_data_source_file b914922h.txt
_cod_data_source_block 81118t1_1b_333K
_cod_depositor_comments
;
The following automatic conversions were performed:
'_symmetry_cell_setting' value 'Triclinic' changed to 'triclinic'
according to '/home/saulius/struct/CIF-dictionaries/cif_core.dic'
dictionary named 'cif_core.dic' version 2.4.1 from 2010-06-29.

Automatic conversion script
Id: cif_fix_enum 1527 2010-12-29 10:47:43Z saulius 
;
_cod_original_sg_symbol_H-M P-1
_cod_database_code 7104992

loop_
_symmetry_equiv_pos_as_xyz
'x, y, z'
'-x, -y, -z'

loop_
_atom_site_label
_atom_site_type_symbol
_atom_site_fract_x
_atom_site_fract_y
_atom_site_fract_z
_atom_site_U_iso_or_equiv
_atom_site_adp_type
_atom_site_occupancy
_atom_site_symmetry_multiplicity
_atom_site_calc_flag
_atom_site_refinement_flags
_atom_site_disorder_assembly
_atom_site_disorder_group
O2SB O 0.547(6) 0.529(5) 1.039(5) 0.252(15) Uani 0.279(14) 1 d PDU A 1
C1SB C 0.622(7) 0.604(7) 0.984(8) 0.246(13) Uani 0.279(14) 1 d PDU A 1
O1SB O 0.723(7) 0.650(5) 0.914(4) 0.239(15) Uani 0.279(14) 1 d PDU A 1
C1SA C 0.605(8) 0.620(4) 0.985(4) 0.247(13) Uani 0.467(19) 1 d PDU B 2
O2SA O 0.626(4) 0.569(3) 1.091(2) 0.227(13) Uani 0.467(19) 1 d PDU B 2
O1SA O 0.584(4) 0.624(3) 0.886(2) 0.232(14) Uani 0.467(19) 1 d PDU B 2
O3S O 0.526(2) 0.889(2) 0.9846(16) 0.250(12) Uani 0.72(2) 1 d PU . .
C2S C 0.5000 1.0000 1.0000 0.230(15) Uani 0.72(2) 2 d SPU . .
C8 C 1.0405(7) 0.6277(7) 0.2546(7) 0.0536(16) Uani 1 1 d . . .
C9 C 1.0612(6) 0.7049(5) 0.1100(4) 0.0611(17) Uani 1 1 d G . .
C14 C 0.9740(6) 0.7018(7) 0.0373(6) 0.091(3) Uani 1 1 d G . .
H14 H 0.9025 0.6524 0.0785 0.110 Uiso 1 1 calc R . .
C13 C 0.9936(8) 0.7725(8) -0.0972(6) 0.115(3) Uani 1 1 d G . .
H13 H 0.9353 0.7704 -0.1458 0.139 Uiso 1 1 calc R . .
C12 C 1.1004(9) 0.8463(7) -0.1588(4) 0.109(3) Uani 1 1 d G . .
H12 H 1.1135 0.8937 -0.2488 0.131 Uiso 1 1 calc R . .
C11 C 1.1876(7) 0.8495(6) -0.0861(6) 0.113(3) Uani 1 1 d G . .
H11 H 1.2590 0.8989 -0.1274 0.135 Uiso 1 1 calc R . .
C10 C 1.1680(6) 0.7788(6) 0.0483(6) 0.086(2) Uani 1 1 d G . .
H10 H 1.2263 0.7809 0.0970 0.103 Uiso 1 1 calc R . .
C1 C 0.8348(7) 0.7471(7) 0.5771(6) 0.0499(15) Uani 1 1 d . . .
C2 C 0.7338(5) 0.8960(4) 0.6163(4) 0.0526(15) Uani 1 1 d G . .
C7 C 0.8076(5) 0.9773(5) 0.6282(5) 0.0622(18) Uani 1 1 d G . .
H7 H 0.9198 0.9393 0.6112 0.075 Uiso 1 1 calc R . .
C6 C 0.7138(7) 1.1153(5) 0.6655(5) 0.084(2) Uani 1 1 d G . .
H6 H 0.7632 1.1696 0.6734 0.100 Uiso 1 1 calc R . .
C5 C 0.5462(7) 1.1721(4) 0.6909(5) 0.090(3) Uani 1 1 d G . .
H5 H 0.4835 1.2644 0.7158 0.108 Uiso 1 1 calc R . .
C4 C 0.4724(4) 1.0908(5) 0.6790(5) 0.085(2) Uani 1 1 d G . .
H4 H 0.3603 1.1288 0.6960 0.102 Uiso 1 1 calc R . .
C3 C 0.5662(5) 0.9528(5) 0.6417(5) 0.0697(19) Uani 1 1 d G . .
H3 H 0.5168 0.8985 0.6337 0.084 Uiso 1 1 calc R . .
C15 C 0.6406(7) 0.4353(7) 0.4121(6) 0.0500(15) Uani 1 1 d . . .
H15 H 0.7378 0.3891 0.3481 0.060 Uiso 1 1 calc R . .
C16 C 0.5014(7) 0.5575(6) 0.5907(6) 0.0461(14) Uani 1 1 d . . .
H16 H 0.4977 0.5999 0.6562 0.055 Uiso 1 1 calc R . .
Cu1 Cu 0.87068(7) 0.48931(8) 0.50275(8) 0.0457(3) Uani 1 1 d . . .
N1 N 0.6454(5) 0.4925(5) 0.5037(5) 0.0423(11) Uani 1 1 d . . .
O4 O 0.9237(5) 0.5856(5) 0.3114(4) 0.0663(13) Uani 1 1 d . . .
O3 O 1.1416(5) 0.6096(5) 0.3090(4) 0.0590(11) Uani 1 1 d . . .
O2 O 0.9846(5) 0.6995(4) 0.5591(4) 0.0572(11) Uani 1 1 d . . .
O1 O 0.7632(5) 0.6810(5) 0.5625(5) 0.0598(12) Uani 1 1 d . . .

loop_
_atom_site_aniso_label
_atom_site_aniso_U_11
_atom_site_aniso_U_22
_atom_site_aniso_U_33
_atom_site_aniso_U_23
_atom_site_aniso_U_13
_atom_site_aniso_U_12
O2SB 0.29(2) 0.157(16) 0.17(2) -0.037(16) -0.064(18) 0.033(15)
C1SB 0.29(2) 0.159(15) 0.161(19) -0.039(15) -0.065(18) 0.022(14)
O1SB 0.29(3) 0.153(16) 0.16(2) -0.040(16) -0.066(19) 0.008(17)
C1SA 0.29(2) 0.160(15) 0.161(19) -0.038(15) -0.065(18) 0.022(14)
O2SA 0.29(2) 0.156(15) 0.152(18) -0.056(14) -0.080(17) 0.009(13)
O1SA 0.29(2) 0.154(15) 0.146(18) -0.051(14) -0.073(17) 0.025(14)
O3S 0.277(14) 0.260(15) 0.208(13) -0.034(8) -0.076(8) -0.098(9)
C2S 0.251(17) 0.227(17) 0.206(16) -0.034(9) -0.074(9) -0.083(10)
C8 0.047(3) 0.049(4) 0.059(4) -0.011(3) -0.020(3) -0.008(3)
C9 0.056(4) 0.059(4) 0.061(5) -0.010(3) -0.017(3) -0.017(3)
C14 0.094(6) 0.116(7) 0.066(6) 0.005(5) -0.040(5) -0.042(5)
C13 0.117(8) 0.148(10) 0.087(7) 0.007(6) -0.058(6) -0.049(7)
C12 0.119(8) 0.125(9) 0.080(7) -0.007(6) -0.043(6) -0.038(7)
C11 0.139(9) 0.102(8) 0.086(7) 0.010(6) -0.015(7) -0.070(7)
C10 0.092(6) 0.095(7) 0.070(6) -0.003(5) -0.019(5) -0.046(5)
C1 0.041(3) 0.066(4) 0.051(4) -0.005(3) -0.020(3) -0.025(3)
C2 0.057(4) 0.054(4) 0.048(4) 0.000(3) -0.021(3) -0.023(3)
C7 0.076(4) 0.054(4) 0.062(5) -0.005(3) -0.024(4) -0.030(4)
C6 0.122(7) 0.060(5) 0.081(6) 0.002(4) -0.044(5) -0.041(5)
C5 0.121(8) 0.057(5) 0.081(6) -0.006(4) -0.034(6) -0.025(5)
C4 0.069(5) 0.067(6) 0.085(6) -0.012(4) -0.019(4) -0.002(4)
C3 0.057(4) 0.065(5) 0.080(5) -0.011(4) -0.024(4) -0.015(3)
C15 0.035(3) 0.067(4) 0.056(4) -0.029(3) -0.006(3) -0.021(3)
C16 0.042(3) 0.053(4) 0.058(4) -0.017(3) -0.019(3) -0.022(3)
Cu1 0.0280(3) 0.0563(5) 0.0647(6) -0.0080(3) -0.0226(3) -0.0197(3)
N1 0.025(2) 0.055(3) 0.055(3) -0.016(2) -0.014(2) -0.016(2)
O4 0.052(3) 0.095(4) 0.059(3) -0.002(2) -0.024(2) -0.034(3)
O3 0.054(2) 0.069(3) 0.063(3) 0.004(2) -0.027(2) -0.032(2)
O2 0.045(2) 0.057(3) 0.083(3) -0.016(2) -0.026(2) -0.021(2)
O1 0.041(2) 0.061(3) 0.091(3) -0.020(2) -0.028(2) -0.019(2)

loop_
_atom_type_symbol
_atom_type_description
_atom_type_scat_dispersion_real
_atom_type_scat_dispersion_imag
_atom_type_scat_source
C C 0.0033 0.0016 'International Tables Vol C Tables 4.2.6.8 and 6.1.1.4'
H H 0.0000 0.0000 'International Tables Vol C Tables 4.2.6.8 and 6.1.1.4'
N N 0.0061 0.0033 'International Tables Vol C Tables 4.2.6.8 and 6.1.1.4'
O O 0.0106 0.0060 'International Tables Vol C Tables 4.2.6.8 and 6.1.1.4'
Cu Cu 0.3201 1.2651 'International Tables Vol C Tables 4.2.6.8 and 6.1.1.4'

loop_
_geom_angle_atom_site_label_1
_geom_angle_atom_site_label_2
_geom_angle_atom_site_label_3
_geom_angle
_geom_angle_site_symmetry_1
_geom_angle_site_symmetry_3
_geom_angle_publ_flag
O1SB C1SB O2SB 163(5) . . ?
O2SA C1SA O1SA 157(3) . . ?
O3S C2S O3S 180.0(17) . 2_677 ?
O4 C8 O3 125.2(6) . . ?
O4 C8 C9 116.8(5) . . ?
O3 C8 C9 118.0(6) . . ?
C14 C9 C10 120.0 . . ?
C14 C9 C8 119.8(4) . . ?
C10 C9 C8 120.2(4) . . ?
C13 C14 C9 120.0 . . ?
C12 C13 C14 120.0 . . ?
C13 C12 C11 120.0 . . ?
C10 C11 C12 120.0 . . ?
C11 C10 C9 120.0 . . ?
O2 C1 O1 125.2(6) . . ?
O2 C1 C2 117.5(5) . . ?
O1 C1 C2 117.3(5) . . ?
C7 C2 C3 120.0 . . ?
C7 C2 C1 119.9(3) . . ?
C3 C2 C1 120.1(3) . . ?
C2 C7 C6 120.0 . . ?
C7 C6 C5 120.0 . . ?
C4 C5 C6 120.0 . . ?
C5 C4 C3 120.0 . . ?
C4 C3 C2 120.0 . . ?
N1 C15 C16 122.2(5) . 2_666 ?
N1 C16 C15 122.7(5) . 2_666 ?
O2 Cu1 O3 88.62(18) 2_766 2_766 ?
O2 Cu1 O1 169.26(14) 2_766 . ?
O3 Cu1 O1 90.76(19) 2_766 . ?
O2 Cu1 O4 89.0(2) 2_766 . ?
O3 Cu1 O4 169.18(16) 2_766 . ?
O1 Cu1 O4 89.6(2) . . ?
O2 Cu1 N1 97.90(16) 2_766 . ?
O3 Cu1 N1 97.61(17) 2_766 . ?
O1 Cu1 N1 92.81(16) . . ?
O4 Cu1 N1 93.17(17) . . ?
O2 Cu1 Cu1 86.56(11) 2_766 2_766 ?
O3 Cu1 Cu1 84.91(12) 2_766 2_766 ?
O1 Cu1 Cu1 82.71(11) . 2_766 ?
O4 Cu1 Cu1 84.42(12) . 2_766 ?
N1 Cu1 Cu1 174.91(13) . 2_766 ?
C16 N1 C15 115.2(4) . . ?
C16 N1 Cu1 122.6(3) . . ?
C15 N1 Cu1 122.2(3) . . ?
C8 O4 Cu1 123.0(4) . . ?
C8 O3 Cu1 122.4(4) . 2_766 ?
C1 O2 Cu1 120.7(4) . 2_766 ?
C1 O1 Cu1 124.9(4) . . ?

loop_
_geom_bond_atom_site_label_1
_geom_bond_atom_site_label_2
_geom_bond_distance
_geom_bond_site_symmetry_2
_geom_bond_publ_flag
O2SB C1SB 1.161(7) . ?
C1SB O1SB 1.160(7) . ?
C1SA O2SA 1.163(7) . ?
C1SA O1SA 1.163(7) . ?
O3S C2S 1.116(18) . ?
C2S O3S 1.116(18) 2_677 ?
C8 O4 1.248(7) . ?
C8 O3 1.260(7) . ?
C8 C9 1.499(7) . ?
C9 C14 1.3900 . ?
C9 C10 1.3900 . ?
C14 C13 1.3900 . ?
C13 C12 1.3900 . ?
C12 C11 1.3900 . ?
C11 C10 1.3900 . ?
C1 O2 1.252(6) . ?
C1 O1 1.253(6) . ?
C1 C2 1.496(7) . ?
C2 C7 1.3900 . ?
C2 C3 1.3900 . ?
C7 C6 1.3900 . ?
C6 C5 1.3900 . ?
C5 C4 1.3900 . ?
C4 C3 1.3900 . ?
C15 N1 1.334(6) . ?
C15 C16 1.358(7) 2_666 ?
C16 N1 1.328(6) . ?
C16 C15 1.358(7) 2_666 ?
Cu1 O2 1.958(4) 2_766 ?
Cu1 O3 1.960(4) 2_766 ?
Cu1 O1 1.963(4) . ?
Cu1 O4 1.966(5) . ?
Cu1 N1 2.166(4) . ?
Cu1 Cu1 2.5908(12) 2_766 ?
O3 Cu1 1.960(4) 2_766 ?
O2 Cu1 1.958(4) 2_766 ?
